data_7132075
loop_
_publ_author_name
'Yin, Meijuan'
'Li, Baihan'
'Yi, Zishuo'
'Zhang, Yuchi'
'Xia, Zhiguo'
'Xu, Yan'

_publ_section_title
;
 Crystal-glass phase transition enabling reversible fluorescence switching
 in zero-dimensional antimony halides
;
_journal_name_full 'Chemical Communications'
_journal_paper_doi 10.1039/D3CC03752E
_journal_year 2023
_chemical_formula_sum 'C40 H40 Cl5 P2 Sb'
_chemical_formula_weight 881.66
_space_group_crystal_system triclinic
_space_group_IT_number 2
_space_group_name_Hall '-P 1'
_space_group_name_H-M_alt 'P -1'
_atom_sites_solution_hydrogens geom
_audit_block_doi 10.5517/ccdc.csd.cc2gqr43
_audit_creation_method SHELXL-2018/3
_audit_update_record
;
2023-08-01 deposited with the CCDC.	2023-08-30 downloaded from the CCDC.
;
_cell_angle_alpha 91.1310(10)
_cell_angle_beta 97.0070(10)
_cell_angle_gamma 100.2330(10)
_cell_formula_units_Z 3
_cell_length_a 10.23120(10)
_cell_length_b 10.29850(10)
_cell_length_c 28.7642(4)
_cell_measurement_reflns_used 34890
_cell_measurement_temperature 100(2)
_cell_measurement_theta_max 31.6260
_cell_measurement_theta_min 2.0460
_cell_volume 2957.62(6)
_computing_structure_refinement 'SHELXL-2018/3 (Sheldrick, 2018)'
_computing_structure_solution 'SHELXT 2018/2 (Sheldrick, 2018)'
_diffrn_ambient_temperature 100(2)
_diffrn_measured_fraction_theta_full 1.000
_diffrn_measured_fraction_theta_max 0.858
_diffrn_measurement_device_type 'XtaLAB Synergy R, HyPix'
_diffrn_radiation_type MoK\a
_diffrn_radiation_wavelength 0.71073
_diffrn_reflns_av_R_equivalents 0.0250
_diffrn_reflns_av_unetI/netI 0.0303
_diffrn_reflns_Laue_measured_fraction_full 1.000
_diffrn_reflns_Laue_measured_fraction_max 0.858
_diffrn_reflns_limit_h_max 14
_diffrn_reflns_limit_h_min -15
_diffrn_reflns_limit_k_max 13
_diffrn_reflns_limit_k_min -14
_diffrn_reflns_limit_l_max 41
_diffrn_reflns_limit_l_min -42
_diffrn_reflns_number 53935
_diffrn_reflns_point_group_measured_fraction_full 1.000
_diffrn_reflns_point_group_measured_fraction_max 0.858
_diffrn_reflns_theta_full 25.242
_diffrn_reflns_theta_max 31.838
_diffrn_reflns_theta_min 2.039
_exptl_absorpt_coefficient_mu 1.148
_exptl_absorpt_correction_T_max 1.00000
_exptl_absorpt_correction_T_min 0.71226
_exptl_absorpt_correction_type multi-scan
_exptl_crystal_colour colourless
_exptl_crystal_density_diffrn 1.485
_exptl_crystal_description block
_exptl_crystal_F_000 1338
_exptl_crystal_size_max 0.200
_exptl_crystal_size_mid 0.180
_exptl_crystal_size_min 0.160
_refine_diff_density_max 1.175
_refine_diff_density_min -1.760
_refine_diff_density_rms 0.074
_refine_ls_extinction_method none
_refine_ls_goodness_of_fit_ref 1.060
_refine_ls_hydrogen_treatment constr
_refine_ls_matrix_type full
_refine_ls_number_parameters 658
_refine_ls_number_reflns 17391
_refine_ls_number_restraints 0
_refine_ls_restrained_S_all 1.060
_refine_ls_R_factor_all 0.0345
_refine_ls_R_factor_gt 0.0274
_refine_ls_shift/su_max 0.003
_refine_ls_shift/su_mean 0.000
_refine_ls_structure_factor_coef Fsqd
_refine_ls_weighting_details 'w=1/[\s^2^(Fo^2^)+(0.0220P)^2^+1.5008P] where P=(Fo^2^+2Fc^2^)/3'
_refine_ls_weighting_scheme calc
_refine_ls_wR_factor_gt 0.0594
_refine_ls_wR_factor_ref 0.0616
_reflns_Friedel_coverage 0.000
_reflns_number_gt 14965
_reflns_number_total 17391
_reflns_threshold_expression 'I > 2\s(I)'
_cod_data_source_file d3cc03752e2.cif
_cod_data_source_block CK
_cod_database_code 7132075
_shelx_shelxl_version_number 2018/3
_shelx_space_group_comment
;
The symmetry employed for this shelxl refinement is uniquely defined
by the following loop, which should always be used as a source of
symmetry information in preference to the above space-group names.
They are only intended as comments.
;
_shelx_estimated_absorpt_t_min 0.803
_shelx_estimated_absorpt_t_max 0.838

loop_
_space_group_symop_operation_xyz
'x, y, z'
'-x, -y, -z'

loop_
_atom_site_label
_atom_site_type_symbol
_atom_site_fract_x
_atom_site_fract_y
_atom_site_fract_z
_atom_site_U_iso_or_equiv
_atom_site_adp_type
_atom_site_occupancy
_atom_site_site_symmetry_order
_atom_site_calc_flag
_atom_site_refinement_flags_posn
_atom_site_refinement_flags_adp
_atom_site_refinement_flags_occupancy
_atom_site_disorder_assembly
_atom_site_disorder_group
Sb1 Sb 0.63952(2) 0.96494(2) 0.66644(2) 0.01583(3) Uani 1 1 d . . . . .
Cl1 Cl 0.52859(4) 0.75984(4) 0.69146(2) 0.02226(8) Uani 1 1 d . . . . .
Cl2 Cl 0.85792(4) 0.87292(5) 0.68476(2) 0.02914(10) Uani 1 1 d . . . . .
Cl3 Cl 0.60204(4) 0.84313(4) 0.58086(2) 0.02070(8) Uani 1 1 d . . . . .
Cl4 Cl 0.40281(4) 1.02619(4) 0.64564(2) 0.02483(9) Uani 1 1 d . . . . .
Cl5 Cl 0.66540(5) 1.05646(5) 0.75137(2) 0.02822(9) Uani 1 1 d . . . . .
Sb2 Sb 0.000000 0.000000 1.000000 0.02389(4) Uani 1 2 d S . P . .
Cl6 Cl -0.15850(7) 0.12234(8) 1.00614(3) 0.01846(14) Uani 0.5 1 d . . P . .
Cl7 Cl -0.05248(4) -0.03085(4) 0.90904(2) 0.02239(8) Uani 1 1 d . . . . .
Cl8 Cl 0.17159(4) 0.21177(4) 0.98929(2) 0.02134(8) Uani 1 1 d . . . . .
P1 P 0.78726(4) 1.20758(4) 0.50655(2) 0.01399(7) Uani 1 1 d . . . . .
C1 C 0.68126(15) 1.31135(16) 0.52728(5) 0.0164(3) Uani 1 1 d . . . . .
C2 C 0.58452(16) 1.25755(17) 0.55551(6) 0.0196(3) Uani 1 1 d . . . . .
H2 H 0.568531 1.165475 0.560499 0.024 Uiso 1 1 calc R U . . .
C3 C 0.51195(17) 1.34024(19) 0.57622(6) 0.0245(4) Uani 1 1 d . . . . .
H3 H 0.445414 1.304413 0.595073 0.029 Uiso 1 1 calc R U . . .
C4 C 0.53690(18) 1.47481(19) 0.56928(6) 0.0260(4) Uani 1 1 d . . . . .
H4 H 0.488042 1.530861 0.583837 0.031 Uiso 1 1 calc R U . . .
C5 C 0.63251(18) 1.52856(18) 0.54130(6) 0.0250(4) Uani 1 1 d . . . . .
H5 H 0.648550 1.620775 0.536573 0.030 Uiso 1 1 calc R U . . .
C6 C 0.70452(17) 1.44676(17) 0.52026(6) 0.0208(3) Uani 1 1 d . . . . .
H6 H 0.769834 1.483099 0.501016 0.025 Uiso 1 1 calc R U . . .
C7 C 0.85441(16) 1.26914(15) 0.45469(5) 0.0163(3) Uani 1 1 d . . . . .
C8 C 0.76389(16) 1.29074(16) 0.41626(6) 0.0199(3) Uani 1 1 d . . . . .
H8 H 0.671370 1.283171 0.419167 0.024 Uiso 1 1 calc R U . . .
C9 C 0.81059(18) 1.32332(17) 0.37384(6) 0.0230(3) Uani 1 1 d . . . . .
H9 H 0.749943 1.339296 0.347754 0.028 Uiso 1 1 calc R U . . .
C10 C 0.94544(18) 1.33262(18) 0.36944(6) 0.0244(4) Uani 1 1 d . . . . .
H10 H 0.976744 1.356317 0.340455 0.029 Uiso 1 1 calc R U . . .
C11 C 1.03469(18) 1.30773(18) 0.40684(6) 0.0247(4) Uani 1 1 d . . . . .
H11 H 1.126508 1.312385 0.403318 0.030 Uiso 1 1 calc R U . . .
C12 C 0.98982(16) 1.27587(17) 0.44961(6) 0.0205(3) Uani 1 1 d . . . . .
H12 H 1.050939 1.258688 0.475358 0.025 Uiso 1 1 calc R U . . .
C13 C 0.92173(15) 1.20586(16) 0.55295(5) 0.0155(3) Uani 1 1 d . . . . .
C14 C 1.01808(16) 1.32091(17) 0.56380(6) 0.0200(3) Uani 1 1 d . . . . .
H14 H 1.012401 1.397864 0.546552 0.024 Uiso 1 1 calc R U . . .
C15 C 1.12159(17) 1.32187(18) 0.59977(6) 0.0231(3) Uani 1 1 d . . . . .
H15 H 1.187521 1.399364 0.606914 0.028 Uiso 1 1 calc R U . . .
C16 C 1.12934(17) 1.21019(18) 0.62540(6) 0.0220(3) Uani 1 1 d . . . . .
H16 H 1.201644 1.210783 0.649547 0.026 Uiso 1 1 calc R U . . .
C17 C 1.03184(17) 1.09768(18) 0.61588(6) 0.0215(3) Uani 1 1 d . . . . .
H17 H 1.036346 1.022200 0.634054 0.026 Uiso 1 1 calc R U . . .
C18 C 0.92749(16) 1.09490(16) 0.57982(5) 0.0182(3) Uani 1 1 d . . . . .
H18 H 0.860424 1.017959 0.573483 0.022 Uiso 1 1 calc R U . . .
C19 C 0.69187(16) 1.04499(15) 0.49210(6) 0.0168(3) Uani 1 1 d . . . . .
H19A H 0.658182 1.007392 0.520703 0.020 Uiso 1 1 calc R U . . .
H19B H 0.613360 1.051594 0.469066 0.020 Uiso 1 1 calc R U . . .
C20 C 0.77268(18) 0.95127(17) 0.47174(6) 0.0230(3) Uani 1 1 d . . . . .
H20A H 0.793953 0.980108 0.440831 0.035 Uiso 1 1 calc R U . . .
H20B H 0.719972 0.861558 0.468637 0.035 Uiso 1 1 calc R U . . .
H20C H 0.855908 0.952085 0.492685 0.035 Uiso 1 1 calc R U . . .
P2 P -0.06939(4) 0.64094(4) 0.80191(2) 0.01315(7) Uani 1 1 d . . . . .
C21 C 0.09971(15) 0.72561(15) 0.80078(5) 0.0149(3) Uani 1 1 d . . . . .
C22 C 0.12836(16) 0.78951(17) 0.75951(6) 0.0194(3) Uani 1 1 d . . . . .
H22 H 0.059340 0.788802 0.734171 0.023 Uiso 1 1 calc R U . . .
C23 C 0.25792(17) 0.85370(17) 0.75589(6) 0.0226(3) Uani 1 1 d . . . . .
H23 H 0.277655 0.897323 0.728108 0.027 Uiso 1 1 calc R U . . .
C24 C 0.35857(16) 0.85393(17) 0.79301(6) 0.0227(3) Uani 1 1 d . . . . .
H24 H 0.447344 0.897087 0.790408 0.027 Uiso 1 1 calc R U . . .
C25 C 0.33019(16) 0.79165(17) 0.83374(6) 0.0227(3) Uani 1 1 d . . . . .
H25 H 0.399605 0.792627 0.858972 0.027 Uiso 1 1 calc R U . . .
C26 C 0.20060(16) 0.72750(16) 0.83804(6) 0.0186(3) Uani 1 1 d . . . . .
H26 H 0.181306 0.685456 0.866151 0.022 Uiso 1 1 calc R U . . .
C27 C -0.08209(15) 0.54544(15) 0.85349(5) 0.0147(3) Uani 1 1 d . . . . .
C28 C -0.06556(17) 0.61215(17) 0.89711(6) 0.0201(3) Uani 1 1 d . . . . .
H28 H -0.047135 0.705946 0.899214 0.024 Uiso 1 1 calc R U . . .
C29 C -0.07613(18) 0.54088(19) 0.93755(6) 0.0244(4) Uani 1 1 d . . . . .
H29 H -0.066290 0.586033 0.967245 0.029 Uiso 1 1 calc R U . . .
C30 C -0.10108(17) 0.40373(18) 0.93445(6) 0.0239(4) Uani 1 1 d . . . . .
H30 H -0.105928 0.355309 0.962148 0.029 Uiso 1 1 calc R U . . .
C31 C -0.11893(16) 0.33720(17) 0.89118(6) 0.0218(3) Uani 1 1 d . . . . .
H31 H -0.136389 0.243390 0.889306 0.026 Uiso 1 1 calc R U . . .
C32 C -0.11137(15) 0.40740(16) 0.85038(6) 0.0182(3) Uani 1 1 d . . . . .
H32 H -0.126005 0.361789 0.820645 0.022 Uiso 1 1 calc R U . . .
C33 C -0.10868(15) 0.53090(16) 0.75107(5) 0.0165(3) Uani 1 1 d . . . . .
C34 C -0.02275(18) 0.44252(18) 0.74457(6) 0.0241(4) Uani 1 1 d . . . . .
H34 H 0.054855 0.443382 0.766463 0.029 Uiso 1 1 calc R U . . .
C35 C -0.0503(2) 0.3536(2) 0.70630(7) 0.0322(4) Uani 1 1 d . . . . .
H35 H 0.006884 0.292035 0.702331 0.039 Uiso 1 1 calc R U . . .
C36 C -0.1619(2) 0.3552(2) 0.67388(7) 0.0355(5) Uani 1 1 d . . . . .
H36 H -0.181059 0.294530 0.647590 0.043 Uiso 1 1 calc R U . . .
C37 C -0.2452(2) 0.4442(2) 0.67954(6) 0.0338(5) Uani 1 1 d . . . . .
H37 H -0.320467 0.445437 0.656802 0.041 Uiso 1 1 calc R U . . .
C38 C -0.22003(17) 0.53246(18) 0.71829(6) 0.0234(3) Uani 1 1 d . . . . .
H38 H -0.278291 0.592968 0.722251 0.028 Uiso 1 1 calc R U . . .
C39 C -0.17836(15) 0.76044(16) 0.80198(6) 0.0171(3) Uani 1 1 d . . . . .
H39A H -0.135215 0.834114 0.824448 0.021 Uiso 1 1 calc R U . . .
H39B H -0.188197 0.796987 0.770431 0.021 Uiso 1 1 calc R U . . .
C40 C -0.31800(17) 0.7064(2) 0.81487(7) 0.0267(4) Uani 1 1 d . . . . .
H40A H -0.358526 0.627991 0.794827 0.040 Uiso 1 1 calc R U . . .
H40B H -0.374153 0.774027 0.810267 0.040 Uiso 1 1 calc R U . . .
H40C H -0.310702 0.682485 0.847778 0.040 Uiso 1 1 calc R U . . .
P3 P 0.33552(4) 0.27644(4) 0.85981(2) 0.01450(8) Uani 1 1 d . . . . .
C41 C 0.37255(15) 0.33286(15) 0.80329(5) 0.0152(3) Uani 1 1 d . . . . .
C42 C 0.40586(17) 0.25166(16) 0.76876(6) 0.0202(3) Uani 1 1 d . . . . .
H42 H 0.416567 0.163791 0.775245 0.024 Uiso 1 1 calc R U . . .
C43 C 0.42318(18) 0.30089(18) 0.72474(6) 0.0242(4) Uani 1 1 d . . . . .
H43 H 0.448945 0.247368 0.701446 0.029 Uiso 1 1 calc R U . . .
C44 C 0.40311(17) 0.42725(17) 0.71473(6) 0.0215(3) Uani 1 1 d . . . . .
H44 H 0.414404 0.459599 0.684505 0.026 Uiso 1 1 calc R U . . .
C45 C 0.36659(16) 0.50713(16) 0.74850(6) 0.0201(3) Uani 1 1 d . . . . .
H45 H 0.350844 0.593044 0.741212 0.024 Uiso 1 1 calc R U . . .
C46 C 0.35318(16) 0.46086(16) 0.79299(6) 0.0171(3) Uani 1 1 d . . . . .
H46 H 0.330823 0.516178 0.816491 0.021 Uiso 1 1 calc R U . . .
C47 C 0.42782(16) 0.15125(15) 0.88008(5) 0.0176(3) Uani 1 1 d . . . . .
C48 C 0.38131(19) 0.07424(17) 0.91622(6) 0.0246(4) Uani 1 1 d . . . . .
H48 H 0.298370 0.081731 0.926741 0.030 Uiso 1 1 calc R U . . .
C49 C 0.4579(2) -0.01341(18) 0.93657(6) 0.0304(4) Uani 1 1 d . . . . .
H49 H 0.427602 -0.064989 0.961482 0.036 Uiso 1 1 calc R U . . .
C50 C 0.57760(19) -0.02642(18) 0.92101(7) 0.0290(4) Uani 1 1 d . . . . .
H50 H 0.629353 -0.086137 0.935412 0.035 Uiso 1 1 calc R U . . .
C51 C 0.62243(17) 0.04755(18) 0.88439(7) 0.0275(4) Uani 1 1 d . . . . .
H51 H 0.703440 0.036631 0.873098 0.033 Uiso 1 1 calc R U . . .
C52 C 0.54839(16) 0.13780(17) 0.86424(6) 0.0226(3) Uani 1 1 d . . . . .
H52 H 0.580004 0.190203 0.839712 0.027 Uiso 1 1 calc R U . . .
C53 C 0.38167(16) 0.41672(15) 0.90060(5) 0.0171(3) Uani 1 1 d . . . . .
C54 C 0.51768(17) 0.47363(17) 0.90962(6) 0.0216(3) Uani 1 1 d . . . . .
H54 H 0.581751 0.437940 0.894515 0.026 Uiso 1 1 calc R U . . .
C55 C 0.55858(19) 0.58208(18) 0.94062(6) 0.0252(4) Uani 1 1 d . . . . .
H55 H 0.650683 0.621133 0.946667 0.030 Uiso 1 1 calc R U . . .
C56 C 0.46470(19) 0.63356(17) 0.96281(6) 0.0249(4) Uani 1 1 d . . . . .
H56 H 0.492834 0.707413 0.984266 0.030 Uiso 1 1 calc R U . . .
C57 C 0.33024(19) 0.57763(17) 0.95379(6) 0.0249(4) Uani 1 1 d . . . . .
H57 H 0.266481 0.613853 0.968883 0.030 Uiso 1 1 calc R U . . .
C58 C 0.28781(17) 0.46851(16) 0.92270(6) 0.0200(3) Uani 1 1 d . . . . .
H58 H 0.195570 0.429959 0.916683 0.024 Uiso 1 1 calc R U . . .
C59 C 0.15800(16) 0.21654(16) 0.85486(6) 0.0190(3) Uani 1 1 d . . . . .
H59A H 0.134802 0.183607 0.885452 0.023 Uiso 1 1 calc R U . . .
H59B H 0.110412 0.290705 0.847341 0.023 Uiso 1 1 calc R U . . .
C60 C 0.10967(18) 0.10580(19) 0.81717(6) 0.0277(4) Uani 1 1 d . . . . .
H60A H 0.137264 0.135912 0.787148 0.042 Uiso 1 1 calc R U . . .
H60B H 0.011818 0.082159 0.814083 0.042 Uiso 1 1 calc R U . . .
H60C H 0.148983 0.028397 0.826131 0.042 Uiso 1 1 calc R U . . .

loop_
_atom_site_aniso_label
_atom_site_aniso_U_11
_atom_site_aniso_U_22
_atom_site_aniso_U_33
_atom_site_aniso_U_23
_atom_site_aniso_U_13
_atom_site_aniso_U_12
Sb1 0.01678(5) 0.01640(5) 0.01585(5) 0.00408(4) 0.00403(4) 0.00544(4)
Cl1 0.02176(19) 0.02104(19) 0.0259(2) 0.00975(16) 0.00803(15) 0.00474(15)
Cl2 0.02075(19) 0.0450(3) 0.0275(2) 0.0168(2) 0.00915(16) 0.01588(19)
Cl3 0.02563(19) 0.01935(18) 0.01862(18) 0.00173(14) 0.00654(15) 0.00550(15)
Cl4 0.02314(19) 0.0242(2) 0.0287(2) -0.00312(16) -0.00194(16) 0.01240(16)
Cl5 0.0331(2) 0.0337(2) 0.02070(19) -0.00043(17) 0.00920(17) 0.00999(19)
Sb2 0.03092(9) 0.01621(8) 0.02259(8) -0.00702(6) 0.01479(7) -0.00790(6)
Cl6 0.0169(3) 0.0163(3) 0.0230(4) 0.0026(3) 0.0022(3) 0.0053(3)
Cl7 0.02485(19) 0.01838(18) 0.02331(19) -0.00087(15) 0.00423(15) 0.00161(15)
Cl8 0.02257(19) 0.01590(18) 0.02385(19) -0.00191(15) 0.00659(15) -0.00328(15)
P1 0.01297(17) 0.01409(18) 0.01528(18) 0.00072(14) 0.00260(14) 0.00293(14)
C1 0.0149(7) 0.0169(7) 0.0171(7) -0.0026(6) -0.0008(6) 0.0044(6)
C2 0.0174(7) 0.0232(8) 0.0180(7) -0.0031(6) 0.0015(6) 0.0041(6)
C3 0.0181(8) 0.0380(10) 0.0184(8) -0.0053(7) 0.0021(6) 0.0090(7)
C4 0.0244(8) 0.0354(10) 0.0207(8) -0.0105(7) -0.0036(7) 0.0177(8)
C5 0.0297(9) 0.0219(9) 0.0236(8) -0.0053(7) -0.0054(7) 0.0117(7)
C6 0.0208(8) 0.0197(8) 0.0220(8) -0.0009(6) 0.0003(6) 0.0057(6)
C7 0.0181(7) 0.0146(7) 0.0168(7) 0.0005(6) 0.0046(6) 0.0030(6)
C8 0.0189(8) 0.0189(8) 0.0221(8) 0.0019(6) 0.0032(6) 0.0035(6)
C9 0.0267(9) 0.0235(9) 0.0180(8) 0.0026(7) 0.0007(7) 0.0033(7)
C10 0.0300(9) 0.0235(9) 0.0183(8) -0.0003(7) 0.0073(7) -0.0018(7)
C11 0.0205(8) 0.0287(9) 0.0241(8) -0.0025(7) 0.0079(7) -0.0007(7)
C12 0.0175(7) 0.0233(8) 0.0206(8) -0.0004(6) 0.0033(6) 0.0029(6)
C13 0.0136(7) 0.0188(7) 0.0150(7) -0.0021(6) 0.0035(5) 0.0045(6)
C14 0.0207(8) 0.0187(8) 0.0210(8) -0.0006(6) 0.0031(6) 0.0042(6)
C15 0.0188(8) 0.0234(9) 0.0253(8) -0.0082(7) 0.0000(6) 0.0016(7)
C16 0.0182(8) 0.0323(9) 0.0168(7) -0.0050(7) 0.0011(6) 0.0098(7)
C17 0.0222(8) 0.0264(9) 0.0182(8) 0.0034(7) 0.0043(6) 0.0094(7)
C18 0.0172(7) 0.0200(8) 0.0183(7) 0.0013(6) 0.0045(6) 0.0047(6)
C19 0.0169(7) 0.0142(7) 0.0189(7) -0.0006(6) 0.0017(6) 0.0021(6)
C20 0.0247(8) 0.0208(8) 0.0237(8) -0.0049(7) 0.0015(7) 0.0060(7)
P2 0.01250(17) 0.01448(18) 0.01232(17) 0.00000(14) 0.00045(13) 0.00290(14)
C21 0.0123(7) 0.0139(7) 0.0188(7) -0.0020(6) 0.0013(5) 0.0038(5)
C22 0.0160(7) 0.0237(8) 0.0190(7) 0.0005(6) 0.0023(6) 0.0050(6)
C23 0.0199(8) 0.0212(8) 0.0284(9) 0.0008(7) 0.0093(7) 0.0043(7)
C24 0.0148(7) 0.0175(8) 0.0360(9) -0.0075(7) 0.0066(7) 0.0019(6)
C25 0.0147(7) 0.0232(8) 0.0283(9) -0.0081(7) -0.0041(6) 0.0044(6)
C26 0.0183(7) 0.0183(8) 0.0188(7) -0.0020(6) -0.0001(6) 0.0045(6)
C27 0.0134(7) 0.0168(7) 0.0145(7) 0.0017(6) 0.0016(5) 0.0046(6)
C28 0.0256(8) 0.0183(8) 0.0171(7) 0.0000(6) 0.0002(6) 0.0082(7)
C29 0.0283(9) 0.0318(10) 0.0159(7) 0.0017(7) 0.0031(7) 0.0128(8)
C30 0.0219(8) 0.0297(9) 0.0230(8) 0.0117(7) 0.0068(7) 0.0084(7)
C31 0.0192(8) 0.0175(8) 0.0292(9) 0.0059(7) 0.0052(7) 0.0023(6)
C32 0.0161(7) 0.0175(8) 0.0209(8) 0.0002(6) 0.0028(6) 0.0027(6)
C33 0.0170(7) 0.0186(8) 0.0127(7) -0.0008(6) 0.0016(6) 0.0001(6)
C34 0.0272(9) 0.0276(9) 0.0189(8) -0.0025(7) 0.0044(7) 0.0083(7)
C35 0.0450(12) 0.0289(10) 0.0252(9) -0.0061(8) 0.0134(8) 0.0085(9)
C36 0.0458(12) 0.0352(11) 0.0202(9) -0.0107(8) 0.0091(8) -0.0091(9)
C37 0.0319(10) 0.0444(12) 0.0185(8) -0.0052(8) -0.0044(7) -0.0049(9)
C38 0.0203(8) 0.0286(9) 0.0192(8) -0.0003(7) -0.0009(6) 0.0010(7)
C39 0.0173(7) 0.0176(7) 0.0180(7) 0.0025(6) 0.0024(6) 0.0073(6)
C40 0.0184(8) 0.0366(10) 0.0290(9) 0.0082(8) 0.0076(7) 0.0114(7)
P3 0.01490(18) 0.01219(18) 0.01663(18) 0.00154(14) 0.00242(14) 0.00265(14)
C41 0.0132(7) 0.0144(7) 0.0177(7) 0.0012(6) 0.0019(6) 0.0019(6)
C42 0.0236(8) 0.0145(7) 0.0233(8) -0.0016(6) 0.0037(6) 0.0049(6)
C43 0.0301(9) 0.0219(8) 0.0212(8) -0.0041(7) 0.0054(7) 0.0053(7)
C44 0.0228(8) 0.0233(8) 0.0170(7) 0.0011(6) 0.0022(6) 0.0006(7)
C45 0.0211(8) 0.0163(8) 0.0231(8) 0.0041(6) 0.0034(6) 0.0035(6)
C46 0.0185(7) 0.0146(7) 0.0192(7) 0.0004(6) 0.0045(6) 0.0042(6)
C47 0.0214(8) 0.0129(7) 0.0177(7) -0.0013(6) -0.0020(6) 0.0045(6)
C48 0.0363(10) 0.0203(8) 0.0206(8) 0.0020(7) 0.0072(7) 0.0116(7)
C49 0.0508(12) 0.0214(9) 0.0200(8) 0.0040(7) 0.0009(8) 0.0113(8)
C50 0.0319(10) 0.0174(8) 0.0337(10) -0.0017(7) -0.0155(8) 0.0072(7)
C51 0.0169(8) 0.0190(8) 0.0438(11) -0.0001(8) -0.0063(7) 0.0026(7)
C52 0.0171(8) 0.0168(8) 0.0325(9) 0.0024(7) -0.0009(7) 0.0018(6)
C53 0.0215(8) 0.0140(7) 0.0158(7) 0.0025(6) 0.0029(6) 0.0026(6)
C54 0.0208(8) 0.0213(8) 0.0222(8) -0.0006(7) 0.0028(6) 0.0025(6)
C55 0.0270(9) 0.0214(8) 0.0242(8) -0.0002(7) -0.0008(7) -0.0009(7)
C56 0.0408(10) 0.0156(8) 0.0163(8) 0.0002(6) -0.0005(7) 0.0030(7)
C57 0.0350(10) 0.0200(8) 0.0227(8) 0.0001(7) 0.0092(7) 0.0094(7)
C58 0.0241(8) 0.0173(8) 0.0198(8) 0.0018(6) 0.0061(6) 0.0049(6)
C59 0.0158(7) 0.0184(8) 0.0223(8) 0.0012(6) 0.0033(6) 0.0013(6)
C60 0.0237(9) 0.0285(9) 0.0268(9) -0.0036(7) 0.0032(7) -0.0059(7)

loop_
_atom_type_symbol
_atom_type_description
_atom_type_scat_dispersion_real
_atom_type_scat_dispersion_imag
_atom_type_scat_source
C C 0.0033 0.0016 'International Tables Vol C Tables 4.2.6.8 and 6.1.1.4'
H H 0.0000 0.0000 'International Tables Vol C Tables 4.2.6.8 and 6.1.1.4'
Cl Cl 0.1484 0.1585 'International Tables Vol C Tables 4.2.6.8 and 6.1.1.4'
P P 0.1023 0.0942 'International Tables Vol C Tables 4.2.6.8 and 6.1.1.4'
Sb Sb -0.5866 1.5461 'International Tables Vol C Tables 4.2.6.8 and 6.1.1.4'

loop_
_geom_angle_atom_site_label_1
_geom_angle_atom_site_label_2
_geom_angle_atom_site_label_3
_geom_angle
_geom_angle_site_symmetry_1
_geom_angle_site_symmetry_3
_geom_angle_publ_flag
Cl1 Sb1 Cl5 88.502(15) . . ?
Cl1 Sb1 Cl2 86.227(15) . . ?
Cl5 Sb1 Cl2 89.924(15) . . ?
Cl1 Sb1 Cl4 87.237(14) . . ?
Cl5 Sb1 Cl4 93.512(14) . . ?
Cl2 Sb1 Cl4 172.533(16) . . ?
Cl1 Sb1 Cl3 85.314(14) . . ?
Cl5 Sb1 Cl3 173.771(14) . . ?
Cl2 Sb1 Cl3 88.920(14) . . ?
Cl4 Sb1 Cl3 86.951(13) . . ?
Cl6 Sb2 Cl6 180.0 2_557 . ?
Cl6 Sb2 Cl8 89.83(2) 2_557 . ?
Cl6 Sb2 Cl8 90.17(2) . . ?
Cl6 Sb2 Cl8 90.17(2) 2_557 2_557 ?
Cl6 Sb2 Cl8 89.83(2) . 2_557 ?
Cl8 Sb2 Cl8 180.000(15) . 2_557 ?
Cl6 Sb2 Cl7 93.95(2) 2_557 2_557 ?
Cl6 Sb2 Cl7 86.05(2) . 2_557 ?
Cl8 Sb2 Cl7 91.089(13) . 2_557 ?
Cl8 Sb2 Cl7 88.911(13) 2_557 2_557 ?
Cl6 Sb2 Cl7 86.05(2) 2_557 . ?
Cl6 Sb2 Cl7 93.95(2) . . ?
Cl8 Sb2 Cl7 88.911(13) . . ?
Cl8 Sb2 Cl7 91.089(13) 2_557 . ?
Cl7 Sb2 Cl7 179.999(18) 2_557 . ?
C1 P1 C19 109.44(7) . . ?
C1 P1 C7 111.63(7) . . ?
C19 P1 C7 107.76(7) . . ?
C1 P1 C13 106.77(7) . . ?
C19 P1 C13 111.61(7) . . ?
C7 P1 C13 109.67(7) . . ?
C6 C1 C2 119.93(15) . . ?
C6 C1 P1 120.73(12) . . ?
C2 C1 P1 118.91(12) . . ?
C3 C2 C1 119.48(16) . . ?
C3 C2 H2 120.3 . . ?
C1 C2 H2 120.3 . . ?
C4 C3 C2 119.99(16) . . ?
C4 C3 H3 120.0 . . ?
C2 C3 H3 120.0 . . ?
C3 C4 C5 120.75(16) . . ?
C3 C4 H4 119.6 . . ?
C5 C4 H4 119.6 . . ?
C6 C5 C4 119.63(17) . . ?
C6 C5 H5 120.2 . . ?
C4 C5 H5 120.2 . . ?
C5 C6 C1 120.22(16) . . ?
C5 C6 H6 119.9 . . ?
C1 C6 H6 119.9 . . ?
C12 C7 C8 119.87(14) . . ?
C12 C7 P1 121.56(12) . . ?
C8 C7 P1 117.82(12) . . ?
C9 C8 C7 119.43(15) . . ?
C9 C8 H8 120.3 . . ?
C7 C8 H8 120.3 . . ?
C10 C9 C8 120.25(16) . . ?
C10 C9 H9 119.9 . . ?
C8 C9 H9 119.9 . . ?
C11 C10 C9 120.61(15) . . ?
C11 C10 H10 119.7 . . ?
C9 C10 H10 119.7 . . ?
C10 C11 C12 119.88(16) . . ?
C10 C11 H11 120.1 . . ?
C12 C11 H11 120.1 . . ?
C11 C12 C7 119.92(16) . . ?
C11 C12 H12 120.0 . . ?
C7 C12 H12 120.0 . . ?
C18 C13 C14 119.74(15) . . ?
C18 C13 P1 121.22(12) . . ?
C14 C13 P1 118.94(12) . . ?
C15 C14 C13 119.76(16) . . ?
C15 C14 H14 120.1 . . ?
C13 C14 H14 120.1 . . ?
C14 C15 C16 120.29(16) . . ?
C14 C15 H15 119.9 . . ?
C16 C15 H15 119.9 . . ?
C17 C16 C15 120.19(16) . . ?
C17 C16 H16 119.9 . . ?
C15 C16 H16 119.9 . . ?
C16 C17 C18 120.25(16) . . ?
C16 C17 H17 119.9 . . ?
C18 C17 H17 119.9 . . ?
C17 C18 C13 119.70(15) . . ?
C17 C18 H18 120.2 . . ?
C13 C18 H18 120.2 . . ?
C20 C19 P1 113.09(11) . . ?
C20 C19 H19A 109.0 . . ?
P1 C19 H19A 109.0 . . ?
C20 C19 H19B 109.0 . . ?
P1 C19 H19B 109.0 . . ?
H19A C19 H19B 107.8 . . ?
C19 C20 H20A 109.5 . . ?
C19 C20 H20B 109.5 . . ?
H20A C20 H20B 109.5 . . ?
C19 C20 H20C 109.5 . . ?
H20A C20 H20C 109.5 . . ?
H20B C20 H20C 109.5 . . ?
C33 P2 C21 106.10(7) . . ?
C33 P2 C27 108.88(7) . . ?
C21 P2 C27 110.76(7) . . ?
C33 P2 C39 112.75(8) . . ?
C21 P2 C39 109.20(7) . . ?
C27 P2 C39 109.12(7) . . ?
C26 C21 C22 120.10(14) . . ?
C26 C21 P2 122.97(12) . . ?
C22 C21 P2 116.93(12) . . ?
C23 C22 C21 119.81(15) . . ?
C23 C22 H22 120.1 . . ?
C21 C22 H22 120.1 . . ?
C22 C23 C24 119.83(16) . . ?
C22 C23 H23 120.1 . . ?
C24 C23 H23 120.1 . . ?
C25 C24 C23 120.36(15) . . ?
C25 C24 H24 119.8 . . ?
C23 C24 H24 119.8 . . ?
C24 C25 C26 120.52(16) . . ?
C24 C25 H25 119.7 . . ?
C26 C25 H25 119.7 . . ?
C21 C26 C25 119.39(15) . . ?
C21 C26 H26 120.3 . . ?
C25 C26 H26 120.3 . . ?
C28 C27 C32 120.02(14) . . ?
C28 C27 P2 118.58(12) . . ?
C32 C27 P2 121.38(12) . . ?
C29 C28 C27 119.84(16) . . ?
C29 C28 H28 120.1 . . ?
C27 C28 H28 120.1 . . ?
C30 C29 C28 119.96(16) . . ?
C30 C29 H29 120.0 . . ?
C28 C29 H29 120.0 . . ?
C31 C30 C29 120.35(15) . . ?
C31 C30 H30 119.8 . . ?
C29 C30 H30 119.8 . . ?
C30 C31 C32 120.23(16) . . ?
C30 C31 H31 119.9 . . ?
C32 C31 H31 119.9 . . ?
C31 C32 C27 119.56(16) . . ?
C31 C32 H32 120.2 . . ?
C27 C32 H32 120.2 . . ?
C38 C33 C34 119.88(16) . . ?
C38 C33 P2 122.00(13) . . ?
C34 C33 P2 118.11(12) . . ?
C35 C34 C33 120.29(17) . . ?
C35 C34 H34 119.9 . . ?
C33 C34 H34 119.9 . . ?
C36 C35 C34 119.50(19) . . ?
C36 C35 H35 120.2 . . ?
C34 C35 H35 120.2 . . ?
C37 C36 C35 120.43(18) . . ?
C37 C36 H36 119.8 . . ?
C35 C36 H36 119.8 . . ?
C36 C37 C38 120.65(18) . . ?
C36 C37 H37 119.7 . . ?
C38 C37 H37 119.7 . . ?
C33 C38 C37 119.21(18) . . ?
C33 C38 H38 120.4 . . ?
C37 C38 H38 120.4 . . ?
C40 C39 P2 114.69(12) . . ?
C40 C39 H39A 108.6 . . ?
P2 C39 H39A 108.6 . . ?
C40 C39 H39B 108.6 . . ?
P2 C39 H39B 108.6 . . ?
H39A C39 H39B 107.6 . . ?
C39 C40 H40A 109.5 . . ?
C39 C40 H40B 109.5 . . ?
H40A C40 H40B 109.5 . . ?
C39 C40 H40C 109.5 . . ?
H40A C40 H40C 109.5 . . ?
H40B C40 H40C 109.5 . . ?
C47 P3 C41 112.55(7) . . ?
C47 P3 C59 111.18(8) . . ?
C41 P3 C59 107.23(7) . . ?
C47 P3 C53 108.43(7) . . ?
C41 P3 C53 107.31(7) . . ?
C59 P3 C53 110.07(8) . . ?
C42 C41 C46 119.92(14) . . ?
C42 C41 P3 123.23(12) . . ?
C46 C41 P3 116.53(12) . . ?
C43 C42 C41 119.31(15) . . ?
C43 C42 H42 120.3 . . ?
C41 C42 H42 120.3 . . ?
C44 C43 C42 120.41(16) . . ?
C44 C43 H43 119.8 . . ?
C42 C43 H43 119.8 . . ?
C43 C44 C45 120.51(15) . . ?
C43 C44 H44 119.7 . . ?
C45 C44 H44 119.7 . . ?
C44 C45 C46 119.67(15) . . ?
C44 C45 H45 120.2 . . ?
C46 C45 H45 120.2 . . ?
C45 C46 C41 120.12(15) . . ?
C45 C46 H46 119.9 . . ?
C41 C46 H46 119.9 . . ?
C52 C47 C48 120.04(15) . . ?
C52 C47 P3 122.33(12) . . ?
C48 C47 P3 117.35(13) . . ?
C49 C48 C47 119.18(17) . . ?
C49 C48 H48 120.4 . . ?
C47 C48 H48 120.4 . . ?
C50 C49 C48 120.79(17) . . ?
C50 C49 H49 119.6 . . ?
C48 C49 H49 119.6 . . ?
C49 C50 C51 120.15(16) . . ?
C49 C50 H50 119.9 . . ?
C51 C50 H50 119.9 . . ?
C50 C51 C52 119.83(18) . . ?
C50 C51 H51 120.1 . . ?
C52 C51 H51 120.1 . . ?
C51 C52 C47 119.97(16) . . ?
C51 C52 H52 120.0 . . ?
C47 C52 H52 120.0 . . ?
C58 C53 C54 120.19(16) . . ?
C58 C53 P3 122.27(13) . . ?
C54 C53 P3 117.54(13) . . ?
C55 C54 C53 119.90(16) . . ?
C55 C54 H54 120.1 . . ?
C53 C54 H54 120.1 . . ?
C54 C55 C56 119.88(17) . . ?
C54 C55 H55 120.1 . . ?
C56 C55 H55 120.1 . . ?
C57 C56 C55 120.24(17) . . ?
C57 C56 H56 119.9 . . ?
C55 C56 H56 119.9 . . ?
C56 C57 C58 120.44(16) . . ?
C56 C57 H57 119.8 . . ?
C58 C57 H57 119.8 . . ?
C53 C58 C57 119.36(16) . . ?
C53 C58 H58 120.3 . . ?
C57 C58 H58 120.3 . . ?
C60 C59 P3 112.85(12) . . ?
C60 C59 H59A 109.0 . . ?
P3 C59 H59A 109.0 . . ?
C60 C59 H59B 109.0 . . ?
P3 C59 H59B 109.0 . . ?
H59A C59 H59B 107.8 . . ?
C59 C60 H60A 109.5 . . ?
C59 C60 H60B 109.5 . . ?
H60A C60 H60B 109.5 . . ?
C59 C60 H60C 109.5 . . ?
H60A C60 H60C 109.5 . . ?
H60B C60 H60C 109.5 . . ?

loop_
_geom_bond_atom_site_label_1
_geom_bond_atom_site_label_2
_geom_bond_distance
_geom_bond_site_symmetry_2
_geom_bond_publ_flag
Sb1 Cl1 2.3823(4) . ?
Sb1 Cl5 2.5669(4) . ?
Sb1 Cl2 2.5794(4) . ?
Sb1 Cl4 2.6125(4) . ?
Sb1 Cl3 2.6939(4) . ?
Sb2 Cl6 2.2440(8) 2_557 ?
Sb2 Cl6 2.2440(8) . ?
Sb2 Cl8 2.5945(4) . ?
Sb2 Cl8 2.5945(4) 2_557 ?
Sb2 Cl7 2.6073(4) 2_557 ?
Sb2 Cl7 2.6074(4) . ?
P1 C1 1.7940(16) . ?
P1 C19 1.7950(16) . ?
P1 C7 1.7978(15) . ?
P1 C13 1.7987(16) . ?
C1 C6 1.395(2) . ?
C1 C2 1.402(2) . ?
C2 C3 1.394(2) . ?
C2 H2 0.9500 . ?
C3 C4 1.387(3) . ?
C3 H3 0.9500 . ?
C4 C5 1.389(3) . ?
C4 H4 0.9500 . ?
C5 C6 1.388(2) . ?
C5 H5 0.9500 . ?
C6 H6 0.9500 . ?
C7 C12 1.400(2) . ?
C7 C8 1.401(2) . ?
C8 C9 1.390(2) . ?
C8 H8 0.9500 . ?
C9 C10 1.387(2) . ?
C9 H9 0.9500 . ?
C10 C11 1.383(3) . ?
C10 H10 0.9500 . ?
C11 C12 1.390(2) . ?
C11 H11 0.9500 . ?
C12 H12 0.9500 . ?
C13 C18 1.398(2) . ?
C13 C14 1.403(2) . ?
C14 C15 1.386(2) . ?
C14 H14 0.9500 . ?
C15 C16 1.387(3) . ?
C15 H15 0.9500 . ?
C16 C17 1.387(3) . ?
C16 H16 0.9500 . ?
C17 C18 1.391(2) . ?
C17 H17 0.9500 . ?
C18 H18 0.9500 . ?
C19 C20 1.529(2) . ?
C19 H19A 0.9900 . ?
C19 H19B 0.9900 . ?
C20 H20A 0.9800 . ?
C20 H20B 0.9800 . ?
C20 H20C 0.9800 . ?
P2 C33 1.7927(16) . ?
P2 C21 1.7981(15) . ?
P2 C27 1.8013(15) . ?
P2 C39 1.8016(16) . ?
C21 C26 1.392(2) . ?
C21 C22 1.406(2) . ?
C22 C23 1.389(2) . ?
C22 H22 0.9500 . ?
C23 C24 1.390(2) . ?
C23 H23 0.9500 . ?
C24 C25 1.384(3) . ?
C24 H24 0.9500 . ?
C25 C26 1.393(2) . ?
C25 H25 0.9500 . ?
C26 H26 0.9500 . ?
C27 C28 1.396(2) . ?
C27 C32 1.399(2) . ?
C28 C29 1.393(2) . ?
C28 H28 0.9500 . ?
C29 C30 1.389(3) . ?
C29 H29 0.9500 . ?
C30 C31 1.385(3) . ?
C30 H30 0.9500 . ?
C31 C32 1.393(2) . ?
C31 H31 0.9500 . ?
C32 H32 0.9500 . ?
C33 C38 1.390(2) . ?
C33 C34 1.398(2) . ?
C34 C35 1.387(3) . ?
C34 H34 0.9500 . ?
C35 C36 1.386(3) . ?
C35 H35 0.9500 . ?
C36 C37 1.378(3) . ?
C36 H36 0.9500 . ?
C37 C38 1.393(3) . ?
C37 H37 0.9500 . ?
C38 H38 0.9500 . ?
C39 C40 1.531(2) . ?
C39 H39A 0.9900 . ?
C39 H39B 0.9900 . ?
C40 H40A 0.9800 . ?
C40 H40B 0.9800 . ?
C40 H40C 0.9800 . ?
P3 C47 1.7950(16) . ?
P3 C41 1.7980(15) . ?
P3 C59 1.7986(16) . ?
P3 C53 1.8007(17) . ?
C41 C42 1.397(2) . ?
C41 C46 1.400(2) . ?
C42 C43 1.393(2) . ?
C42 H42 0.9500 . ?
C43 C44 1.383(2) . ?
C43 H43 0.9500 . ?
C44 C45 1.388(2) . ?
C44 H44 0.9500 . ?
C45 C46 1.388(2) . ?
C45 H45 0.9500 . ?
C46 H46 0.9500 . ?
C47 C52 1.394(2) . ?
C47 C48 1.398(2) . ?
C48 C49 1.390(3) . ?
C48 H48 0.9500 . ?
C49 C50 1.381(3) . ?
C49 H49 0.9500 . ?
C50 C51 1.388(3) . ?
C50 H50 0.9500 . ?
C51 C52 1.392(2) . ?
C51 H51 0.9500 . ?
C52 H52 0.9500 . ?
C53 C58 1.389(2) . ?
C53 C54 1.401(2) . ?
C54 C55 1.386(2) . ?
C54 H54 0.9500 . ?
C55 C56 1.389(3) . ?
C55 H55 0.9500 . ?
C56 C57 1.385(3) . ?
C56 H56 0.9500 . ?
C57 C58 1.394(2) . ?
C57 H57 0.9500 . ?
C58 H58 0.9500 . ?
C59 C60 1.530(2) . ?
C59 H59A 0.9900 . ?
C59 H59B 0.9900 . ?
C60 H60A 0.9800 . ?
C60 H60B 0.9800 . ?
C60 H60C 0.9800 . ?

loop_
_geom_hbond_atom_site_label_D
_geom_hbond_atom_site_label_H
_geom_hbond_atom_site_label_A
_geom_hbond_distance_DH
_geom_hbond_distance_HA
_geom_hbond_distance_DA
_geom_hbond_angle_DHA
_geom_hbond_site_symmetry_A
_geom_hbond_publ_flag
C8 H8 Cl3 0.95 2.87 3.7643(17) 157.8 2_676 yes
C18 H18 Cl3 0.95 2.96 3.8433(17) 156.0 . yes
C19 H19A Cl3 0.99 2.49 3.4334(16) 159.2 . yes
C19 H19B Cl3 0.99 2.87 3.8158(16) 160.3 2_676 yes
C22 H22 Cl2 0.95 2.64 3.5333(17) 156.2 1_455 yes
C28 H28 Cl7 0.95 2.73 3.6629(17) 167.1 1_565 yes
C38 H38 Cl1 0.95 2.91 3.7975(19) 155.6 1_455 yes
C39 H39A Cl7 0.99 2.74 3.6809(17) 158.5 1_565 yes
C39 H39B Cl2 0.99 2.67 3.6272(16) 162.4 1_455 yes
C48 H48 Cl8 0.95 2.79 3.6179(18) 145.7 . yes
C59 H59A Cl7 0.99 2.81 3.5474(16) 132.0 . yes
C59 H59A Cl8 0.99 2.97 3.8540(17) 149.8 . yes

loop_
_geom_torsion_atom_site_label_1
_geom_torsion_atom_site_label_2
_geom_torsion_atom_site_label_3
_geom_torsion_atom_site_label_4
_geom_torsion
_geom_torsion_site_symmetry_1
_geom_torsion_site_symmetry_2
_geom_torsion_site_symmetry_3
_geom_torsion_site_symmetry_4
_geom_torsion_publ_flag
C19 P1 C1 C6 -149.64(13) . . . . ?
C7 P1 C1 C6 -30.44(15) . . . . ?
C13 P1 C1 C6 89.41(14) . . . . ?
C19 P1 C1 C2 37.90(15) . . . . ?
C7 P1 C1 C2 157.10(12) . . . . ?
C13 P1 C1 C2 -83.05(14) . . . . ?
C6 C1 C2 C3 0.2(2) . . . . ?
P1 C1 C2 C3 172.75(12) . . . . ?
C1 C2 C3 C4 -0.8(2) . . . . ?
C2 C3 C4 C5 0.9(3) . . . . ?
C3 C4 C5 C6 -0.4(3) . . . . ?
C4 C5 C6 C1 -0.2(2) . . . . ?
C2 C1 C6 C5 0.3(2) . . . . ?
P1 C1 C6 C5 -172.12(13) . . . . ?
C1 P1 C7 C12 134.65(14) . . . . ?
C19 P1 C7 C12 -105.16(14) . . . . ?
C13 P1 C7 C12 16.52(16) . . . . ?
C1 P1 C7 C8 -55.31(15) . . . . ?
C19 P1 C7 C8 64.88(15) . . . . ?
C13 P1 C7 C8 -173.44(13) . . . . ?
C12 C7 C8 C9 -2.3(2) . . . . ?
P1 C7 C8 C9 -172.50(13) . . . . ?
C7 C8 C9 C10 0.9(3) . . . . ?
C8 C9 C10 C11 1.0(3) . . . . ?
C9 C10 C11 C12 -1.4(3) . . . . ?
C10 C11 C12 C7 0.0(3) . . . . ?
C8 C7 C12 C11 1.9(3) . . . . ?
P1 C7 C12 C11 171.71(14) . . . . ?
C1 P1 C13 C18 106.56(13) . . . . ?
C19 P1 C13 C18 -13.00(15) . . . . ?
C7 P1 C13 C18 -132.34(13) . . . . ?
C1 P1 C13 C14 -69.90(14) . . . . ?
C19 P1 C13 C14 170.55(12) . . . . ?
C7 P1 C13 C14 51.20(14) . . . . ?
C18 C13 C14 C15 2.8(2) . . . . ?
P1 C13 C14 C15 179.30(13) . . . . ?
C13 C14 C15 C16 -0.8(2) . . . . ?
C14 C15 C16 C17 -1.4(2) . . . . ?
C15 C16 C17 C18 1.6(2) . . . . ?
C16 C17 C18 C13 0.4(2) . . . . ?
C14 C13 C18 C17 -2.6(2) . . . . ?
P1 C13 C18 C17 -179.05(12) . . . . ?
C1 P1 C19 C20 177.12(11) . . . . ?
C7 P1 C19 C20 55.56(13) . . . . ?
C13 P1 C19 C20 -64.91(13) . . . . ?
C33 P2 C21 C26 -125.14(14) . . . . ?
C27 P2 C21 C26 -7.13(16) . . . . ?
C39 P2 C21 C26 113.07(14) . . . . ?
C33 P2 C21 C22 53.58(14) . . . . ?
C27 P2 C21 C22 171.59(12) . . . . ?
C39 P2 C21 C22 -68.21(14) . . . . ?
C26 C21 C22 C23 0.5(2) . . . . ?
P2 C21 C22 C23 -178.26(13) . . . . ?
C21 C22 C23 C24 0.3(3) . . . . ?
C22 C23 C24 C25 -0.6(3) . . . . ?
C23 C24 C25 C26 0.2(3) . . . . ?
C22 C21 C26 C25 -0.9(2) . . . . ?
P2 C21 C26 C25 177.81(13) . . . . ?
C24 C25 C26 C21 0.5(3) . . . . ?
C33 P2 C27 C28 -175.16(12) . . . . ?
C21 P2 C27 C28 68.54(14) . . . . ?
C39 P2 C27 C28 -51.71(14) . . . . ?
C33 P2 C27 C32 3.16(15) . . . . ?
C21 P2 C27 C32 -113.14(13) . . . . ?
C39 P2 C27 C32 126.61(13) . . . . ?
C32 C27 C28 C29 1.0(2) . . . . ?
P2 C27 C28 C29 179.38(13) . . . . ?
C27 C28 C29 C30 1.0(3) . . . . ?
C28 C29 C30 C31 -1.6(3) . . . . ?
C29 C30 C31 C32 0.3(3) . . . . ?
C30 C31 C32 C27 1.7(2) . . . . ?
C28 C27 C32 C31 -2.4(2) . . . . ?
P2 C27 C32 C31 179.34(12) . . . . ?
C21 P2 C33 C38 -125.29(14) . . . . ?
C27 P2 C33 C38 115.46(14) . . . . ?
C39 P2 C33 C38 -5.80(16) . . . . ?
C21 P2 C33 C34 54.03(14) . . . . ?
C27 P2 C33 C34 -65.22(14) . . . . ?
C39 P2 C33 C34 173.53(12) . . . . ?
C38 C33 C34 C35 -2.0(3) . . . . ?
P2 C33 C34 C35 178.69(14) . . . . ?
C33 C34 C35 C36 1.6(3) . . . . ?
C34 C35 C36 C37 -0.1(3) . . . . ?
C35 C36 C37 C38 -1.1(3) . . . . ?
C34 C33 C38 C37 0.8(3) . . . . ?
P2 C33 C38 C37 -179.90(14) . . . . ?
C36 C37 C38 C33 0.8(3) . . . . ?
C33 P2 C39 C40 76.55(14) . . . . ?
C21 P2 C39 C40 -165.76(12) . . . . ?
C27 P2 C39 C40 -44.57(14) . . . . ?
C47 P3 C41 C42 32.15(16) . . . . ?
C59 P3 C41 C42 -90.42(15) . . . . ?
C53 P3 C41 C42 151.36(14) . . . . ?
C47 P3 C41 C46 -154.28(12) . . . . ?
C59 P3 C41 C46 83.15(13) . . . . ?
C53 P3 C41 C46 -35.07(14) . . . . ?
C46 C41 C42 C43 1.8(2) . . . . ?
P3 C41 C42 C43 175.21(13) . . . . ?
C41 C42 C43 C44 -2.2(3) . . . . ?
C42 C43 C44 C45 0.6(3) . . . . ?
C43 C44 C45 C46 1.5(3) . . . . ?
C44 C45 C46 C41 -1.9(2) . . . . ?
C42 C41 C46 C45 0.2(2) . . . . ?
P3 C41 C46 C45 -173.59(13) . . . . ?
C41 P3 C47 C52 23.79(17) . . . . ?
C59 P3 C47 C52 144.11(14) . . . . ?
C53 P3 C47 C52 -94.76(15) . . . . ?
C41 P3 C47 C48 -162.34(13) . . . . ?
C59 P3 C47 C48 -42.03(16) . . . . ?
C53 P3 C47 C48 79.11(15) . . . . ?
C52 C47 C48 C49 1.2(3) . . . . ?
P3 C47 C48 C49 -172.77(14) . . . . ?
C47 C48 C49 C50 -1.0(3) . . . . ?
C48 C49 C50 C51 -0.5(3) . . . . ?
C49 C50 C51 C52 1.9(3) . . . . ?
C50 C51 C52 C47 -1.6(3) . . . . ?
C48 C47 C52 C51 0.1(3) . . . . ?
P3 C47 C52 C51 173.77(14) . . . . ?
C47 P3 C53 C58 -123.64(14) . . . . ?
C41 P3 C53 C58 114.54(13) . . . . ?
C59 P3 C53 C58 -1.82(16) . . . . ?
C47 P3 C53 C54 56.47(14) . . . . ?
C41 P3 C53 C54 -65.36(14) . . . . ?
C59 P3 C53 C54 178.28(12) . . . . ?
C58 C53 C54 C55 -0.1(2) . . . . ?
P3 C53 C54 C55 179.78(13) . . . . ?
C53 C54 C55 C56 0.3(3) . . . . ?
C54 C55 C56 C57 -0.6(3) . . . . ?
C55 C56 C57 C58 0.6(3) . . . . ?
C54 C53 C58 C57 0.1(2) . . . . ?
P3 C53 C58 C57 -179.76(12) . . . . ?
C56 C57 C58 C53 -0.4(2) . . . . ?
C47 P3 C59 C60 -65.46(14) . . . . ?
C41 P3 C59 C60 57.96(14) . . . . ?
C53 P3 C59 C60 174.38(12) . . . . ?
